data_1532742
loop_
_publ_author_name
'Niewa, R.'
'Huang, Z.-L.'
'Schnelle, W.'
'Hu, Z.'
'Kniep, R.'

_publ_section_title
;
 Preparation, crystallographic, spectroscopic and magnetic
 characterization of low-valency nitridometalates Li2 ((Li1-x Mx) N) with
 M = Cu, Ni
;
_journal_name_full 'Zeitschrift fuer Anorganische und Allgemeine Chemie'
_journal_page_first 1778
_journal_page_last 1786
_journal_volume 629
_journal_year 2003
_chemical_formula_sum 'Li2.63 N Ni0.37'
_chemical_name_systematic 'Li2 ((Li0.63 Ni0.37) N)'
_space_group_IT_number 191
_symmetry_space_group_name_Hall '-P 6 2'
_symmetry_space_group_name_H-M 'P 6/m m m'
_cell_angle_alpha 90
_cell_angle_beta 90
_cell_angle_gamma 120
_cell_formula_units_Z 1
_cell_length_a 3.709
_cell_length_b 3.709
_cell_length_c 3.707
_cell_volume 44.164
_citation_journal_id_ASTM ZAACAB
_cod_data_source_file Niewa_ZAACAB_2003_1081.cif
_cod_data_source_block Li2.63N1Ni0.37
_cod_original_cell_volume 44.16385
_cod_original_formula_sum 'Li2.63 N1 Ni0.37'
_cod_database_code 1532742

loop_
_symmetry_equiv_pos_as_xyz
x,y,z
x-y,x,z
-y,x-y,z
-x,-y,z
-x+y,-x,z
y,-x+y,z
-y,-x,-z
x-y,-y,-z
x,x-y,-z
y,x,-z
-x+y,y,-z
-x,-x+y,-z
-x,-y,-z
-x+y,-x,-z
y,-x+y,-z
x,y,-z
x-y,x,-z
-y,x-y,-z
y,x,z
-x+y,y,z
-x,-x+y,z
-y,-x,z
x-y,-y,z
x,x-y,z

loop_
_atom_site_label
_atom_site_type_symbol
_atom_site_fract_x
_atom_site_fract_y
_atom_site_fract_z
_atom_site_occupancy
_atom_site_U_iso_or_equiv
Ni1 Ni+1 0 0 0.5 0.37 0.0
Li2 Li+1 0.3333 0.6667 0 1 0.0
N1 N-3 0 0 0 1 0.0
Li1 Li+1 0 0 0.5 0.63 0.0
